data_2312444
loop_
_publ_author_name
'Rusanov, Eduard B.'
'W&#xf6;rle, Michael D'
'Kovalenko, Maksym V.'
'Domasevitch, Kostiantyn V.'
'Rusanova, Julia A.'

_publ_section_title
;
 Attractive and repulsive forces in a crystal of
 [Rb(18-crown-6)][SbCl<sub>6</sub>] under high pressure.
;
_journal_issue 'Pt 2'
_journal_name_full 'Acta crystallographica Section B, Structural science, crystal engineering and materials'
_journal_page_first 135
_journal_page_last 145
_journal_paper_doi 10.1107/S2052520624001586
_journal_volume 80
_journal_year 2024
_chemical_formula_moiety 'C12 H24 O6 Rb, Cl6 Sb'
_chemical_formula_sum 'C12 H24 Cl6 O6 Rb Sb'
_chemical_formula_weight 684.23
_space_group_crystal_system trigonal
_space_group_IT_number 148
_space_group_name_Hall '-R 3'
_space_group_name_H-M_alt 'R -3 :H'
_atom_sites_solution_hydrogens geom
_audit_creation_date 2023-12-19
_audit_creation_method
;
Olex2 1.5
(compiled 2023.03.06 svn.rbb2c1857 for OlexSys, GUI svn.r6748)
;
_cell_angle_alpha 90
_cell_angle_beta 90
_cell_angle_gamma 120
_cell_formula_units_Z 3
_cell_length_a 13.9423(7)
_cell_length_b 13.9423(7)
_cell_length_c 9.8301(6)
_cell_measurement_pressure 680000
_cell_measurement_reflns_used 1447
_cell_measurement_temperature 293(1)
_cell_measurement_theta_max 29.7660
_cell_measurement_theta_min 2.6560
_cell_volume 1654.85(15)
_computing_cell_refinement 'CrysAlisPro 1.171.42.94a (Rigaku OD, 2023)'
_computing_data_collection 'CrysAlisPro 1.171.42.94a (Rigaku OD, 2023)'
_computing_data_reduction 'CrysAlisPro 1.171.42.94a (Rigaku OD, 2023)'
_computing_molecular_graphics 'Olex2 1.5 (Dolomanov et al., 2009)'
_computing_publication_material 'Olex2 1.5 (Dolomanov et al., 2009)'
_computing_structure_refinement 'SHELXL 2018/3 (Sheldrick, 2015)'
_diffrn_ambient_environment air
_diffrn_ambient_pressure 680000
_diffrn_ambient_temperature 293(1)
_diffrn_detector 'Hybrid Pixel Array Detector'
_diffrn_detector_area_resol_mean 10.0000
_diffrn_detector_type HyPix
_diffrn_measured_fraction_theta_full 0.729
_diffrn_measured_fraction_theta_max 0.680
_diffrn_measurement_details
;
List of Runs (angles in degrees, time in seconds):

  # Type    Start    End  Width  t~exp~   \w     \q     \k     \f   Frames
--------------------------------------------------------------------------
  1  \w    -36.00   8.00   1.00    4.00    --   24.80  -6.00  27.00   44
  2  \w     25.00  50.00   1.00    4.00    --   24.80-125.00-101.00   25
  3  \w     78.00 107.00   1.00    4.00    --   24.80-178.00  90.00   29
  4  \w     44.00  69.00   1.00    4.00    --   24.80-148.00  93.00   25
  5  \w      5.00  39.00   1.00    4.00    --  -26.20-114.00  45.00   34
  6  \w    -42.00 -17.00   1.00    4.00    --  -26.20  -6.00  27.00   25
  7  \w     23.00  53.00   1.00    4.00    --   24.80  55.00 104.00   30
  8  \w     15.00  40.00   1.00    4.00    --   24.80  29.00 119.00   25
  9  \w    -37.00 -15.00   1.00    4.00    --   24.80  38.00   0.00   22
 10  \w    -18.00   9.00   1.00    4.00    --   24.80  67.00 -23.00   27
 11  \w     42.00  67.00   1.00    4.00    --   24.80  25.00 -83.00   25
 12  \w    -11.00  14.00   1.00    4.00    --  -26.20 -82.00-151.00   25
 13  \w    -40.00 -14.00   1.00    4.00    --   24.80   6.00-156.00   26
 14  \w    -53.00 -11.00   1.00    4.00    --  -26.20   6.00-156.00   42
 15  \w     30.00  56.00   1.00    4.00    --  -26.20  25.00 -83.00   26
 16  \w   -114.00 -89.00   1.00    4.00    --  -26.20 178.00 -90.00   25
 17  \w    -83.00 -58.00   1.00    4.00    --  -26.20 125.00 -22.00   25
 18  \w    -94.00 -69.00   1.00    4.00    --  -26.20 148.00 142.00   25
;
_diffrn_measurement_device 'four-circle diffractometer'
_diffrn_measurement_device_type 'XtaLAB Synergy, Dualflex, HyPix'
_diffrn_measurement_method '\w scans'
_diffrn_measurement_specimen_support 'diamond anvil cell'
_diffrn_orient_matrix_type 'CrysAlisPro convention (1999,Acta A55,543-557)'
_diffrn_orient_matrix_UB_11 0.0189028000
_diffrn_orient_matrix_UB_12 0.0512485000
_diffrn_orient_matrix_UB_13 -0.0339445000
_diffrn_orient_matrix_UB_21 0.0050536000
_diffrn_orient_matrix_UB_22 0.0264716000
_diffrn_orient_matrix_UB_23 0.0633524000
_diffrn_orient_matrix_UB_31 0.0554135000
_diffrn_orient_matrix_UB_32 0.0112936000
_diffrn_orient_matrix_UB_33 0.0057996000
_diffrn_radiation_monochromator mirror
_diffrn_radiation_probe x-ray
_diffrn_radiation_type 'Mo K\a'
_diffrn_radiation_wavelength 0.71073
_diffrn_reflns_av_R_equivalents 0.0283
_diffrn_reflns_av_unetI/netI 0.0316
_diffrn_reflns_Laue_measured_fraction_full 0.729
_diffrn_reflns_Laue_measured_fraction_max 0.680
_diffrn_reflns_limit_h_max 17
_diffrn_reflns_limit_h_min -18
_diffrn_reflns_limit_k_max 12
_diffrn_reflns_limit_k_min -11
_diffrn_reflns_limit_l_max 12
_diffrn_reflns_limit_l_min -12
_diffrn_reflns_number 2343
_diffrn_reflns_point_group_measured_fraction_full 0.729
_diffrn_reflns_point_group_measured_fraction_max 0.680
_diffrn_reflns_theta_full 25.242
_diffrn_reflns_theta_max 27.487
_diffrn_reflns_theta_min 2.672
_diffrn_source 'micro-focus sealed X-ray tube'
_diffrn_source_type 'PhotonJet (Mo) X-ray Source'
_exptl_absorpt_coefficient_mu 4.194
_exptl_absorpt_correction_T_max 1.00000
_exptl_absorpt_correction_T_min 0.34541
_exptl_absorpt_correction_type multi-scan
_exptl_absorpt_process_details
;
CrysAlisPro 1.171.42.94a (Rigaku Oxford Diffraction, 2023)
Empirical absorption correction using spherical harmonics,
implemented in SCALE3 ABSPACK scaling algorithm.
;
_exptl_crystal_colour yellow
_exptl_crystal_density_diffrn 2.060
_exptl_crystal_description prizm
_exptl_crystal_F_000 1002
_exptl_crystal_size_max 0.15
_exptl_crystal_size_mid 0.12
_exptl_crystal_size_min 0.11
_refine_diff_density_max 0.277
_refine_diff_density_min -0.454
_refine_diff_density_rms 0.074
_refine_ls_extinction_method none
_refine_ls_goodness_of_fit_ref 1.054
_refine_ls_hydrogen_treatment constr
_refine_ls_matrix_type full
_refine_ls_number_parameters 42
_refine_ls_number_reflns 577
_refine_ls_number_restraints 0
_refine_ls_restrained_S_all 1.054
_refine_ls_R_factor_all 0.0297
_refine_ls_R_factor_gt 0.0248
_refine_ls_shift/su_max 0.000
_refine_ls_shift/su_mean 0.000
_refine_ls_structure_factor_coef Fsqd
_refine_ls_weighting_details 'w=1/[\s^2^(Fo^2^)+(0.0326P)^2^] where P=(Fo^2^+2Fc^2^)/3'
_refine_ls_weighting_scheme calc
_refine_ls_wR_factor_gt 0.0571
_refine_ls_wR_factor_ref 0.0591
_reflns_Friedel_coverage 0.000
_reflns_number_gt 519
_reflns_number_total 577
_reflns_threshold_expression 'I > 2\s(I)'
_cod_data_source_file px5059.cif
_cod_data_source_block Rb6k8
_cod_depositor_comments 'Adding full bibliography for 2312438--2312457.cif.'
_cod_original_cell_volume 1654.84(19)
_cod_original_sg_symbol_H-M 'R -3'
_cod_database_code 2312444
_shelx_shelxl_version_number 2018/3
_chemical_oxdiff_formula C12H24O6RbSbCl6
_chemical_oxdiff_usercomment 'RbCrSbCl6 at 6k8'
_shelx_space_group_comment
;
The symmetry employed for this shelxl refinement is uniquely defined
by the following loop, which should always be used as a source of
symmetry information in preference to the above space-group names.
They are only intended as comments.
;
_shelx_estimated_absorpt_t_max 0.655
_shelx_estimated_absorpt_t_min 0.572
_diffrn_orient_matrix_axis[1] matrixX
_diffrn_orient_matrix_axis[2] matrixY
_diffrn_orient_matrix_axis[3] matrixZ
_olex2_refinement_description
;
1. Fixed Uiso
 At 1.2 times of:
  All C(H,H) groups
2. Others
 Fixed Sof: Rb1(0.166667)
3.a Secondary CH2 refined with riding coordinates:
 C1(H1A,H1B), C2(H2A,H2B)
;
_olex2_submission_special_instructions 'No special instructions were received'
_oxdiff_exptl_absorpt_empirical_details
;
Empirical correction (ABSPACK) includes:
- Absorption correction using spherical harmonics
- Frame scaling
;
_oxdiff_exptl_absorpt_empirical_full_max 2.498
_oxdiff_exptl_absorpt_empirical_full_min 0.781

loop_
_space_group_symop_operation_xyz
'x, y, z'
'-y, x-y, z'
'-x+y, -x, z'
'x+2/3, y+1/3, z+1/3'
'-y+2/3, x-y+1/3, z+1/3'
'-x+y+2/3, -x+1/3, z+1/3'
'x+1/3, y+2/3, z+2/3'
'-y+1/3, x-y+2/3, z+2/3'
'-x+y+1/3, -x+2/3, z+2/3'
'-x, -y, -z'
'y, -x+y, -z'
'x-y, x, -z'
'-x+2/3, -y+1/3, -z+1/3'
'y+2/3, -x+y+1/3, -z+1/3'
'x-y+2/3, x+1/3, -z+1/3'
'-x+1/3, -y+2/3, -z+2/3'
'y+1/3, -x+y+2/3, -z+2/3'
'x-y+1/3, x+2/3, -z+2/3'

loop_
_atom_site_label
_atom_site_type_symbol
_atom_site_fract_x
_atom_site_fract_y
_atom_site_fract_z
_atom_site_U_iso_or_equiv
_atom_site_adp_type
_atom_site_occupancy
_atom_site_site_symmetry_order
_atom_site_calc_flag
_atom_site_refinement_flags_posn
_atom_site_refinement_flags_adp
_atom_site_refinement_flags_occupancy
_atom_site_disorder_assembly
_atom_site_disorder_group
Sb1 Sb 0.000000 0.000000 1.000000 0.02551(18) Uani 1 6 d S T P . .
Rb1 Rb 0.000000 0.000000 0.53865(12) 0.0476(5) Uani 0.5 3 d S T P . .
Cl1 Cl 0.07999(7) 0.16003(7) 0.85994(8) 0.0433(3) Uani 1 1 d . . . . .
O1 O 0.06375(16) 0.22735(17) 0.4754(2) 0.0331(5) Uani 1 1 d . . . . .
C1 C 0.1746(2) 0.3021(2) 0.5204(3) 0.0353(7) Uani 1 1 d . . . . .
H1A H 0.177901 0.302268 0.618938 0.042 Uiso 1 1 calc R U . . .
H1B H 0.197553 0.376707 0.490001 0.042 Uiso 1 1 calc R U . . .
C2 C 0.2496(3) 0.2652(3) 0.4626(3) 0.0342(8) Uani 1 1 d . . . . .
H2A H 0.238286 0.254889 0.365098 0.041 Uiso 1 1 calc R U . . .
H2B H 0.326114 0.321315 0.478666 0.041 Uiso 1 1 calc R U . . .

loop_
_atom_site_aniso_label
_atom_site_aniso_U_11
_atom_site_aniso_U_22
_atom_site_aniso_U_33
_atom_site_aniso_U_23
_atom_site_aniso_U_13
_atom_site_aniso_U_12
Sb1 0.0230(2) 0.0230(2) 0.0306(3) 0.000 0.000 0.01148(11)
Rb1 0.0267(4) 0.0267(4) 0.0892(16) 0.000 0.000 0.01336(18)
Cl1 0.0408(5) 0.0358(5) 0.0524(5) 0.0140(4) 0.0070(4) 0.0184(4)
O1 0.0250(12) 0.0263(13) 0.0464(12) -0.0061(9) -0.0018(9) 0.0115(11)
C1 0.034(2) 0.0208(18) 0.0446(18) -0.0027(14) -0.0053(14) 0.0088(15)
C2 0.0246(19) 0.0277(18) 0.0443(18) 0.0062(13) -0.0007(13) 0.0085(16)

loop_
_atom_type_symbol
_atom_type_description
_atom_type_scat_dispersion_real
_atom_type_scat_dispersion_imag
_atom_type_scat_source
C C 0.0033 0.0016 'International Tables Vol C Tables 4.2.6.8 and 6.1.1.4'
H H 0.0000 0.0000 'International Tables Vol C Tables 4.2.6.8 and 6.1.1.4'
O O 0.0106 0.0060 'International Tables Vol C Tables 4.2.6.8 and 6.1.1.4'
Cl Cl 0.1484 0.1585 'International Tables Vol C Tables 4.2.6.8 and 6.1.1.4'
Rb Rb -0.9393 2.9676 'International Tables Vol C Tables 4.2.6.8 and 6.1.1.4'
Sb Sb -0.5866 1.5461 'International Tables Vol C Tables 4.2.6.8 and 6.1.1.4'

loop_
_axis.id
_axis.type
_axis.equipment
_axis.parity
_axis.depends_on
_axis.zero
_axis.vector[1]
_axis.vector[2]
_axis.vector[3]
source . source . . . 0.99999993 0.00000000 0.00038642
omega rotation goniometer -1 . -0.36958000 0.00000000 0.00000000 1.00000000
kappa rotation goniometer -1 omega -0.12491000 -0.76551937 0.00000000 0.64341284
phi rotation goniometer -1 kappa . -0.00006597 0.00000000 1.00000000
theta rotation goniometer -1 . 0.65160000 0.00000000 0.00000000 1.00000000
matrixX general general . phi . 1.00000000 0.00000000 0.00000000
matrixY general general . phi . 0.00000000 1.00000000 0.00000000
matrixZ general general . phi . 0.00000000 0.00000000 1.00000000
dacX translation general . phi . 0.00000000 1.00000000 0.00000000
dacY translation general . phi . -1.00000000 0.00000000 0.00000000
dacZ translation general . phi . 0.00000000 0.00000000 1.00000000

loop_
_geom_angle_atom_site_label_1
_geom_angle_atom_site_label_2
_geom_angle_atom_site_label_3
_geom_angle
_geom_angle_site_symmetry_1
_geom_angle_site_symmetry_3
_geom_angle_publ_flag
Cl1 Sb1 Cl1 180.0 12_557 3 ?
Cl1 Sb1 Cl1 90.29(3) . 11_557 ?
Cl1 Sb1 Cl1 90.29(3) 2 10_557 ?
Cl1 Sb1 Cl1 90.29(3) 12_557 . ?
Cl1 Sb1 Cl1 90.29(3) 3 10_557 ?
Cl1 Sb1 Cl1 89.71(3) 3 . ?
Cl1 Sb1 Cl1 90.29(3) 3 11_557 ?
Cl1 Sb1 Cl1 90.29(3) 12_557 2 ?
Cl1 Sb1 Cl1 180.00(3) 2 11_557 ?
Cl1 Sb1 Cl1 89.71(3) 3 2 ?
Cl1 Sb1 Cl1 180.00(3) . 10_557 ?
Cl1 Sb1 Cl1 89.71(3) . 2 ?
Cl1 Sb1 Cl1 89.71(3) 11_557 10_557 ?
Cl1 Sb1 Cl1 89.71(3) 12_557 11_557 ?
Cl1 Sb1 Cl1 89.71(3) 12_557 10_557 ?
O1 Rb1 Cl1 123.15(5) 10_556 . ?
O1 Rb1 Cl1 71.87(4) . . ?
O1 Rb1 Cl1 108.76(5) 3 . ?
O1 Rb1 Cl1 84.25(4) 12_556 . ?
O1 Rb1 Cl1 122.57(5) 2 . ?
O1 Rb1 Cl1 71.22(4) 11_556 . ?
O1 Rb1 O1 164.83(5) 12_556 3 ?
O1 Rb1 O1 164.83(5) 11_556 2 ?
O1 Rb1 O1 60.116(12) 11_556 3 ?
O1 Rb1 O1 115.53(3) 2 3 ?
O1 Rb1 O1 60.116(12) 10_556 3 ?
O1 Rb1 O1 60.116(12) 11_556 . ?
O1 Rb1 O1 119.765(8) 10_556 12_556 ?
O1 Rb1 O1 164.83(5) 10_556 . ?
O1 Rb1 O1 60.116(12) 10_556 2 ?
O1 Rb1 O1 60.116(12) 12_556 . ?
O1 Rb1 O1 119.765(8) 11_556 12_556 ?
O1 Rb1 O1 115.53(3) 2 . ?
O1 Rb1 O1 119.765(8) 11_556 10_556 ?
O1 Rb1 O1 115.53(3) 3 . ?
O1 Rb1 O1 60.116(12) 12_556 2 ?
Sb1 Cl1 Rb1 94.01(3) . . ?
C1 O1 Rb1 116.65(18) . 10_556 ?
C1 O1 Rb1 110.97(18) . . ?
C2 O1 Rb1 114.85(17) 12_556 10_556 ?
C2 O1 Rb1 107.39(18) 12_556 . ?
C2 O1 C1 112.4(3) 12_556 . ?
O1 C1 H1A 110.0 . . ?
O1 C1 H1B 110.0 . . ?
O1 C1 C2 108.6(3) . . ?
H1A C1 H1B 108.4 . . ?
C2 C1 H1A 110.0 . . ?
C2 C1 H1B 110.0 . . ?
O1 C2 C1 109.8(3) 11_556 . ?
O1 C2 H2A 109.7 11_556 . ?
O1 C2 H2B 109.7 11_556 . ?
C1 C2 H2A 109.7 . . ?
C1 C2 H2B 109.7 . . ?
H2A C2 H2B 108.2 . . ?

loop_
_geom_bond_atom_site_label_1
_geom_bond_atom_site_label_2
_geom_bond_distance
_geom_bond_site_symmetry_2
_geom_bond_publ_flag
Sb1 Cl1 2.3726(8) 12_557 ?
Sb1 Cl1 2.3726(8) 11_557 ?
Sb1 Cl1 2.3726(8) 2 ?
Sb1 Cl1 2.3726(8) 3 ?
Sb1 Cl1 2.3726(8) 10_557 ?
Sb1 Cl1 2.3726(8) . ?
Rb1 Rb1 0.760(2) 10_556 ?
Rb1 Cl1 3.7026(13) . ?
Rb1 O1 2.835(2) 11_556 ?
Rb1 O1 2.899(2) 3 ?
Rb1 O1 2.899(2) . ?
Rb1 O1 2.835(2) 10_556 ?
Rb1 O1 2.835(2) 12_556 ?
Rb1 O1 2.899(2) 2 ?
O1 C1 1.435(3) . ?
O1 C2 1.426(4) 12_556 ?
C1 H1A 0.9700 . ?
C1 H1B 0.9700 . ?
C1 C2 1.490(5) . ?
C2 H2A 0.9700 . ?
C2 H2B 0.9700 . ?

loop_
_geom_torsion_atom_site_label_1
_geom_torsion_atom_site_label_2
_geom_torsion_atom_site_label_3
_geom_torsion_atom_site_label_4
_geom_torsion
_geom_torsion_site_symmetry_1
_geom_torsion_site_symmetry_2
_geom_torsion_site_symmetry_3
_geom_torsion_site_symmetry_4
_geom_torsion_publ_flag
Rb1 O1 C1 C2 53.6(3) . . . . ?
Rb1 O1 C1 C2 38.2(3) 10_556 . . . ?
O1 C1 C2 O1 -69.1(4) . . . 11_556 ?
C2 O1 C1 C2 173.8(2) 12_556 . . . ?
